data_7154995
loop_
_publ_author_name
'Luridiana, Alberto'
'Frongia, Angelo'
'Aitken, David J.'
'Guillot, Regis'
'Sarais, Giorgia'
'Secci, Francesco'

_publ_section_title
;
 Deracemizing organocatalyzed Michael addition reactions of
 2-(arylthio)cyclobutanones with \b-nitrostyrenes.
;
_journal_issue 13
_journal_name_full 'Organic &amp; biomolecular chemistry'
_journal_page_first 3394
_journal_page_last 3403
_journal_paper_doi 10.1039/c6ob00160b
_journal_volume 14
_journal_year 2016
_chemical_absolute_configuration ad
_chemical_formula_moiety 'C18 H17 N O5 S'
_chemical_formula_sum 'C18 H17 N O5 S'
_chemical_formula_weight 359.38
_space_group_crystal_system orthorhombic
_space_group_IT_number 19
_space_group_name_Hall 'P 2ac 2ab'
_space_group_name_H-M_alt 'P 21 21 21'
_symmetry_cell_setting orthorhombic
_symmetry_Int_Tables_number 19
_symmetry_space_group_name_Hall 'P 2ac 2ab'
_symmetry_space_group_name_H-M 'P 21 21 21'
_atom_sites_solution_hydrogens geom
_audit_creation_method SHELXL-2013
_audit_update_record
;
2015-12-15 deposited with the CCDC.
2016-02-26 downloaded from the CCDC.
;
_cell_angle_alpha 90
_cell_angle_beta 90
_cell_angle_gamma 90
_cell_formula_units_Z 4
_cell_length_a 8.2474(5)
_cell_length_b 11.1326(7)
_cell_length_c 18.0136(11)
_cell_measurement_reflns_used 9886
_cell_measurement_temperature 150(1)
_cell_measurement_theta_max 36.85
_cell_measurement_theta_min 2.72
_cell_volume 1653.92(18)
_computing_cell_refinement 'Bruker SAINT'
_computing_data_collection 'Bruker APEX2'
_computing_data_reduction 'Bruker SAINT'
_computing_structure_refinement 'SHELXL-2013 (Sheldrick, 2013)'
_computing_structure_solution 'SHELXS-97 (Sheldrick, 2008)'
_diffrn_ambient_temperature 150(1)
_diffrn_measured_fraction_theta_full 1.000
_diffrn_measured_fraction_theta_max 0.996
_diffrn_measurement_device_type 'Bruker APEX-II CCD'
_diffrn_measurement_method '\f and \w scans'
_diffrn_radiation_monochromator graphite
_diffrn_radiation_probe x-ray
_diffrn_radiation_source 'sealed tube'
_diffrn_radiation_type MoK\a
_diffrn_radiation_wavelength 0.71073
_diffrn_reflns_av_R_equivalents 0.0230
_diffrn_reflns_av_unetI/netI 0.0212
_diffrn_reflns_Laue_measured_fraction_full 1.000
_diffrn_reflns_Laue_measured_fraction_max 0.996
_diffrn_reflns_limit_h_max 13
_diffrn_reflns_limit_h_min -12
_diffrn_reflns_limit_k_max 13
_diffrn_reflns_limit_k_min -18
_diffrn_reflns_limit_l_max 30
_diffrn_reflns_limit_l_min -30
_diffrn_reflns_number 35872
_diffrn_reflns_point_group_measured_fraction_full 1.000
_diffrn_reflns_point_group_measured_fraction_max 0.992
_diffrn_reflns_theta_full 25.000
_diffrn_reflns_theta_max 36.853
_diffrn_reflns_theta_min 2.151
_diffrn_source_type 'kappa X8 APEX II Bruker ICMMO'
_exptl_absorpt_coefficient_mu 0.225
_exptl_absorpt_correction_T_max 0.9511
_exptl_absorpt_correction_T_min 0.9154
_exptl_absorpt_correction_type multi-scan
_exptl_absorpt_process_details SADABS
_exptl_crystal_colour colorless
_exptl_crystal_density_diffrn 1.443
_exptl_crystal_description bloc
_exptl_crystal_F_000 752
_exptl_crystal_size_max 0.320
_exptl_crystal_size_mid 0.300
_exptl_crystal_size_min 0.300
_refine_diff_density_max 0.329
_refine_diff_density_min -0.242
_refine_diff_density_rms 0.050
_refine_ls_abs_structure_details
;
 Flack x determined using 3265 quotients [(I+)-(I-)]/[(I+)+(I-)]
 (Parsons and Flack (2004), Acta Cryst. A60, s61).
;
_refine_ls_abs_structure_Flack 0.049(11)
_refine_ls_extinction_method none
_refine_ls_goodness_of_fit_ref 1.075
_refine_ls_hydrogen_treatment constr
_refine_ls_matrix_type full
_refine_ls_number_parameters 226
_refine_ls_number_reflns 8255
_refine_ls_number_restraints 0
_refine_ls_restrained_S_all 1.075
_refine_ls_R_factor_all 0.0328
_refine_ls_R_factor_gt 0.0290
_refine_ls_shift/su_max 0.003
_refine_ls_shift/su_mean 0.000
_refine_ls_structure_factor_coef Fsqd
_refine_ls_weighting_details 'w=1/[\s^2^(Fo^2^)+(0.0472P)^2^+0.1045P] where P=(Fo^2^+2Fc^2^)/3'
_refine_ls_weighting_scheme calc
_refine_ls_wR_factor_gt 0.0776
_refine_ls_wR_factor_ref 0.0797
_reflns_Friedel_coverage 0.786
_reflns_Friedel_fraction_full 1.000
_reflns_Friedel_fraction_max 0.986
_reflns_number_gt 7739
_reflns_number_total 8255
_reflns_threshold_expression 'I > 2\s(I)'
_cod_data_source_file c6ob00160b2.cif
_cod_data_source_block 5a
_cod_depositor_comments 'Adding full bibliography for 7154995.cif.'
_cod_database_code 7154995
_shelx_space_group_comment
;
The symmetry employed for this shelxl refinement is uniquely defined
by the following loop, which should always be used as a source of
symmetry information in preference to the above space-group names.
They are only intended as comments.
;
_shelx_estimated_absorpt_t_min 0.944
_shelx_estimated_absorpt_t_max 0.947
_shelxl_version_number 2013-4

loop_
_space_group_symop_operation_xyz
'x, y, z'
'-x+1/2, -y, z+1/2'
'-x, y+1/2, -z+1/2'
'x+1/2, -y+1/2, -z'

loop_
_atom_site_label
_atom_site_type_symbol
_atom_site_fract_x
_atom_site_fract_y
_atom_site_fract_z
_atom_site_U_iso_or_equiv
_atom_site_adp_type
_atom_site_occupancy
_atom_site_site_symmetry_order
_atom_site_calc_flag
_atom_site_refinement_flags_posn
_atom_site_refinement_flags_adp
S1 S 0.38095(3) 0.56413(2) 0.80592(2) 0.01607(5) Uani 1 1 d . .
O2 O 0.35449(13) 0.45854(8) 0.76167(5) 0.0287(2) Uani 1 1 d . .
O1 O 0.50622(10) 0.64732(9) 0.78400(5) 0.02394(17) Uani 1 1 d . .
C6 C 0.19654(12) 0.64272(10) 0.81211(6) 0.01623(16) Uani 1 1 d . .
C7 C 0.42844(11) 0.51656(9) 0.89951(5) 0.01406(15) Uani 1 1 d . .
C10 C 0.42221(13) 0.62407(9) 0.95507(6) 0.01700(17) Uani 1 1 d . .
C1 C 0.19823(14) 0.76226(11) 0.83504(7) 0.02084(19) Uani 1 1 d . .
H1 H 0.2953 0.8001 0.8470 0.025 Uiso 1 1 calc R U
C5 C 0.05373(14) 0.58480(11) 0.79249(6) 0.0221(2) Uani 1 1 d . .
H5 H 0.0548 0.5049 0.7773 0.026 Uiso 1 1 calc R U
C8 C 0.28093(13) 0.46255(10) 0.94226(6) 0.01877(18) Uani 1 1 d . .
H8A H 0.1838 0.4558 0.9122 0.023 Uiso 1 1 calc R U
H8B H 0.3050 0.3870 0.9667 0.023 Uiso 1 1 calc R U
C4 C -0.09093(14) 0.64877(14) 0.79598(7) 0.0271(2) Uani 1 1 d . .
H4 H -0.1876 0.6119 0.7822 0.033 Uiso 1 1 calc R U
C2 C 0.05175(17) 0.82395(13) 0.83979(8) 0.0282(2) Uani 1 1 d . .
H2 H 0.0502 0.9031 0.8563 0.034 Uiso 1 1 calc R U
C9 C 0.27857(16) 0.57125(12) 0.99575(7) 0.0263(2) Uani 1 1 d . .
H9A H 0.1810 0.6195 0.9922 0.032 Uiso 1 1 calc R U
H9B H 0.3014 0.5503 1.0470 0.032 Uiso 1 1 calc R U
C3 C -0.09178(16) 0.76764(15) 0.81994(7) 0.0303(3) Uani 1 1 d . .
H3 H -0.1892 0.8095 0.8226 0.036 Uiso 1 1 calc R U
O3 O 0.50365(12) 0.71164(8) 0.96159(5) 0.02556(18) Uani 1 1 d . .
C12 C 0.66796(12) 0.44080(9) 0.97670(5) 0.01462(15) Uani 1 1 d . .
C11 C 0.59446(11) 0.45071(9) 0.89936(5) 0.01471(15) Uani 1 1 d . .
H11 H 0.6691 0.4988 0.8692 0.018 Uiso 1 1 calc R U
C13 C 0.61290(14) 0.35765(10) 1.02894(6) 0.01885(17) Uani 1 1 d . .
H13 H 0.5272 0.3069 1.0171 0.023 Uiso 1 1 calc R U
C17 C 0.79873(13) 0.51485(10) 0.99526(6) 0.01828(17) Uani 1 1 d . .
H17 H 0.8364 0.5709 0.9611 0.022 Uiso 1 1 calc R U
C16 C 0.87304(14) 0.50543(11) 1.06432(6) 0.02136(19) Uani 1 1 d . .
H16 H 0.9612 0.5541 1.0757 0.026 Uiso 1 1 calc R U
C18 C 0.58106(14) 0.32698(10) 0.86270(7) 0.02013(19) Uani 1 1 d . .
H18A H 0.5027 0.2783 0.8893 0.024 Uiso 1 1 calc R U
H18B H 0.5438 0.3359 0.8119 0.024 Uiso 1 1 calc R U
C14 C 0.68518(15) 0.34996(11) 1.09868(6) 0.02184(19) Uani 1 1 d . .
H14 H 0.6459 0.2956 1.1335 0.026 Uiso 1 1 calc R U
C15 C 0.81590(14) 0.42342(11) 1.11631(6) 0.0220(2) Uani 1 1 d . .
H15 H 0.8649 0.4177 1.1627 0.026 Uiso 1 1 calc R U
N1 N 0.74294(13) 0.26603(10) 0.86342(6) 0.02193(18) Uani 1 1 d . .
O5 O 0.86206(13) 0.32528(10) 0.84633(7) 0.0346(2) Uani 1 1 d . .
O4 O 0.74703(16) 0.15959(10) 0.87965(7) 0.0371(2) Uani 1 1 d . .

loop_
_atom_site_aniso_label
_atom_site_aniso_U_11
_atom_site_aniso_U_22
_atom_site_aniso_U_33
_atom_site_aniso_U_23
_atom_site_aniso_U_13
_atom_site_aniso_U_12
S1 0.01577(9) 0.01928(10) 0.01317(9) -0.00032(8) -0.00130(7) 0.00228(8)
O2 0.0368(5) 0.0267(4) 0.0226(4) -0.0102(3) -0.0111(3) 0.0096(4)
O1 0.0161(3) 0.0331(4) 0.0227(4) 0.0105(3) 0.0033(3) 0.0008(3)
C6 0.0139(4) 0.0190(4) 0.0158(4) 0.0018(3) -0.0028(3) 0.0004(3)
C7 0.0137(3) 0.0143(3) 0.0141(4) 0.0003(3) -0.0005(3) -0.0006(3)
C10 0.0193(4) 0.0160(4) 0.0157(4) -0.0012(3) -0.0022(3) 0.0032(3)
C1 0.0204(4) 0.0192(4) 0.0229(5) 0.0001(4) -0.0036(4) 0.0024(4)
C5 0.0178(4) 0.0267(5) 0.0217(5) 0.0045(4) -0.0050(3) -0.0049(4)
C8 0.0154(4) 0.0187(4) 0.0222(4) 0.0041(3) 0.0023(3) -0.0011(3)
C4 0.0139(4) 0.0430(7) 0.0244(5) 0.0106(5) -0.0024(3) -0.0022(4)
C2 0.0283(6) 0.0279(6) 0.0284(6) 0.0018(5) -0.0014(5) 0.0113(5)
C9 0.0285(5) 0.0259(5) 0.0246(5) -0.0018(4) 0.0108(4) 0.0012(4)
C3 0.0196(5) 0.0453(7) 0.0261(5) 0.0110(5) 0.0011(4) 0.0118(5)
O3 0.0279(4) 0.0188(4) 0.0300(4) -0.0048(3) -0.0067(4) -0.0020(3)
C12 0.0148(3) 0.0146(4) 0.0145(3) 0.0002(3) -0.0006(3) 0.0012(3)
C11 0.0141(3) 0.0155(4) 0.0145(3) -0.0004(3) -0.0004(3) 0.0009(3)
C13 0.0203(4) 0.0179(4) 0.0184(4) 0.0025(3) -0.0017(3) -0.0014(4)
C17 0.0156(4) 0.0199(4) 0.0193(4) 0.0006(3) -0.0013(3) -0.0020(3)
C16 0.0174(4) 0.0261(5) 0.0205(4) -0.0028(4) -0.0035(3) -0.0004(4)
C18 0.0193(4) 0.0190(4) 0.0222(4) -0.0055(3) -0.0033(3) 0.0046(3)
C14 0.0259(5) 0.0221(5) 0.0175(4) 0.0046(4) -0.0012(4) 0.0008(4)
C15 0.0219(5) 0.0269(5) 0.0172(4) -0.0006(4) -0.0042(3) 0.0048(4)
N1 0.0246(4) 0.0229(4) 0.0183(4) -0.0031(3) -0.0006(3) 0.0073(4)
O5 0.0235(4) 0.0350(5) 0.0455(6) -0.0028(4) 0.0103(4) 0.0055(4)
O4 0.0411(6) 0.0240(5) 0.0462(6) 0.0058(4) -0.0025(5) 0.0122(4)

loop_
_atom_type_symbol
_atom_type_description
_atom_type_scat_dispersion_real
_atom_type_scat_dispersion_imag
_atom_type_scat_source
C C 0.0031 0.0016 'International Tables Vol C Tables 4.2.6.8 and 6.1.1.4'
H H 0.0000 0.0000 'International Tables Vol C Tables 4.2.6.8 and 6.1.1.4'
N N 0.0061 0.0033 'International Tables Vol C Tables 4.2.6.8 and 6.1.1.4'
O O 0.0109 0.0061 'International Tables Vol C Tables 4.2.6.8 and 6.1.1.4'
S S 0.1250 0.1239 'International Tables Vol C Tables 4.2.6.8 and 6.1.1.4'

loop_
_geom_angle_atom_site_label_1
_geom_angle_atom_site_label_2
_geom_angle_atom_site_label_3
_geom_angle
O2 S1 O1 118.83(6)
O2 S1 C6 108.11(5)
O1 S1 C6 108.50(5)
O2 S1 C7 108.07(5)
O1 S1 C7 106.72(5)
C6 S1 C7 105.89(5)
C5 C6 C1 121.83(10)
C5 C6 S1 119.12(9)
C1 C6 S1 119.04(8)
C11 C7 C8 120.42(8)
C11 C7 C10 113.08(8)
C8 C7 C10 87.33(8)
C11 C7 S1 109.10(6)
C8 C7 S1 113.81(7)
C10 C7 S1 111.45(7)
O3 C10 C9 135.50(11)
O3 C10 C7 132.30(10)
C9 C10 C7 92.20(8)
C2 C1 C6 118.73(11)
C6 C5 C4 118.58(11)
C9 C8 C7 90.90(8)
C5 C4 C3 120.34(11)
C3 C2 C1 120.13(12)
C10 C9 C8 89.57(8)
C2 C3 C4 120.37(11)
C13 C12 C17 118.73(9)
C13 C12 C11 122.35(9)
C17 C12 C11 118.88(9)
C12 C11 C18 110.97(8)
C12 C11 C7 112.54(8)
C18 C11 C7 111.20(8)
C14 C13 C12 120.63(10)
C16 C17 C12 120.62(10)
C15 C16 C17 120.18(11)
N1 C18 C11 109.84(9)
C15 C14 C13 120.12(11)
C14 C15 C16 119.69(10)
O4 N1 O5 124.17(12)
O4 N1 C18 117.80(11)
O5 N1 C18 118.01(10)

loop_
_geom_bond_atom_site_label_1
_geom_bond_atom_site_label_2
_geom_bond_distance
S1 O2 1.4369(9)
S1 O1 1.4425(9)
S1 C6 1.7581(10)
S1 C7 1.8101(10)
C6 C5 1.3885(15)
C6 C1 1.3935(16)
C7 C11 1.5531(13)
C7 C8 1.5603(14)
C7 C10 1.5610(14)
C10 O3 1.1896(14)
C10 C9 1.5121(17)
C1 C2 1.3923(17)
C5 C4 1.3909(17)
C8 C9 1.5470(18)
C4 C3 1.392(2)
C2 C3 1.386(2)
C12 C13 1.3959(14)
C12 C17 1.3981(14)
C12 C11 1.5233(13)
C11 C18 1.5316(14)
C13 C14 1.3932(16)
C17 C16 1.3906(16)
C16 C15 1.3903(17)
C18 N1 1.4977(15)
C14 C15 1.3899(17)
N1 O4 1.2210(15)
N1 O5 1.2227(16)
